data_1506855
loop_
_publ_author_name
'Vriezema, Dennis M.'
'Kros, Alexander'
'de Gelder, Ren\'e'
'Cornelissen, Jeroen J. L. M.'
'Rowan, Alan E.'
'Nolte, Roeland J. M.'

_publ_contact_author
;
        Dr. R. de Gelder
        Crystallography Department
        University of Nijmegen
        Toernooiveld 1
        6525 ED  Nijmegen
        The Netherlands
;
_publ_section_title
;
 Electroformed Giant Vesicles from Thiophene-Containing Rod&#x2212;Coil
 Diblock Copolymers
;
_journal_issue 12
_journal_name_full Macromolecules
_journal_page_first 4736
_journal_paper_doi 10.1021/ma035789n
_journal_volume 37
_journal_year 2004
_chemical_formula_sum 'C10 H12 N2 O S'
_chemical_formula_weight 208.28
_chemical_name_systematic
;
 ?
;
_space_group_IT_number 19
_symmetry_cell_setting orthorhombic
_symmetry_space_group_name_Hall 'P 2ac 2ab'
_symmetry_space_group_name_H-M 'P 21 21 21'
_atom_sites_solution_hydrogens geom
_atom_sites_solution_primary direct
_atom_sites_solution_secondary difmap
_audit_creation_date 2001-02-01
_audit_creation_method 'SHELXL, adapted and expanded'
_cell_angle_alpha 90.00
_cell_angle_beta 90.00
_cell_angle_gamma 90.00
_cell_formula_units_Z 4
_cell_length_a 4.7799(6)
_cell_length_b 9.3152(9)
_cell_length_c 24.7353(19)
_cell_measurement_reflns_used 25
_cell_measurement_temperature 293(2)
_cell_measurement_theta_max 14.792
_cell_measurement_theta_min 9.740
_cell_volume 1101.36(19)
_computing_data_collection
;
CAD4 EXPRESS (Enraf-Nonius, 1994)
;
_computing_data_reduction
;
local programs (Smits et al., 1988),
profile analysis (Lehman & Larsen, 1974, Grant & Gabe, 1978),
EMPABS (North et al., 1968)
;
_computing_molecular_graphics
;
PLUTON (Spek, 1993),
PLATON (Spek, 1990, 1995)
;
_computing_structure_refinement 'SHELXL-97 (Sheldrick, 1997)'
_computing_structure_solution
;
CRUNCH (de Gelder et al., 1993),
;
_diffrn_ambient_temperature 293(2)
_diffrn_measurement_device 'Nonius CAD4'
_diffrn_measurement_method \w-scan
_diffrn_radiation_monochromator graphite
_diffrn_radiation_source 'fine-focus sealed tube'
_diffrn_radiation_type MoK\a
_diffrn_radiation_wavelength 0.71073
_diffrn_reflns_av_R_equivalents 0.0000
_diffrn_reflns_av_sigmaI/netI 0.0551
_diffrn_reflns_limit_h_max 6
_diffrn_reflns_limit_h_min 0
_diffrn_reflns_limit_k_max 0
_diffrn_reflns_limit_k_min -12
_diffrn_reflns_limit_l_max 0
_diffrn_reflns_limit_l_min -32
_diffrn_reflns_number 1512
_diffrn_reflns_theta_full 27.48
_diffrn_reflns_theta_max 27.48
_diffrn_reflns_theta_min 2.74
_diffrn_standards_decay_% 3.343
_diffrn_standards_interval_time 7200
_diffrn_standards_number 3
_exptl_absorpt_coefficient_mu 0.264
_exptl_absorpt_correction_T_max 1.059
_exptl_absorpt_correction_T_min 0.918
_exptl_absorpt_correction_type experimental
_exptl_crystal_colour 'transparent, very light yellow'
_exptl_crystal_density_diffrn 1.256
_exptl_crystal_density_method 'not measured'
_exptl_crystal_description 'rough fragment'
_exptl_crystal_F_000 440
_exptl_crystal_size_max 0.50
_exptl_crystal_size_mid 0.28
_exptl_crystal_size_min 0.26
_refine_diff_density_max 0.173
_refine_diff_density_min -0.147
_refine_diff_density_rms 0.039
_refine_ls_abs_structure_Flack 0.1(4)
_refine_ls_extinction_coef 0.004(4)
_refine_ls_extinction_expression Fc^*^=kFc[1+0.001xFc^2^\l^3^/sin(2\q)]^-1/4^
_refine_ls_extinction_method SHELXL
_refine_ls_goodness_of_fit_all 1.035
_refine_ls_goodness_of_fit_ref 1.035
_refine_ls_hydrogen_treatment mixed
_refine_ls_matrix_type full
_refine_ls_number_parameters 148
_refine_ls_number_reflns 1512
_refine_ls_number_restraints 49
_refine_ls_restrained_S_all 1.020
_refine_ls_R_factor_all 0.1477
_refine_ls_R_factor_gt 0.0606
_refine_ls_R_factor_obs 0.0606
_refine_ls_shift/esd_max 0.000
_refine_ls_shift/esd_mean 0.000
_refine_ls_shift/su_max 0.000
_refine_ls_shift/su_mean 0.000
_refine_ls_structure_factor_coef Fsqd
_refine_ls_weighting_details
;
w=1/[\s^2^(Fo^2^)+(0.0775P)^2^+0.1131P] where P=(Fo^2^+2Fc^2^)/3
;
_refine_ls_weighting_scheme calc
_refine_ls_wR_factor_all 0.1728
_refine_ls_wR_factor_gt 0.1336
_refine_ls_wR_factor_obs 0.1336
_refine_ls_wR_factor_ref 0.1728
_reflns_number_gt 723
_reflns_number_observed 723
_reflns_number_total 1512
_reflns_observed_criterion >2sigma(I)
_reflns_threshold_expression >2sigma(I)
_cod_data_source_file ma035789nsi20031128_044434.cif
_cod_data_source_block VRIEZ1
_cod_depositor_comments
;
The following automatic conversions were performed:

'_geom_bond_publ_flag' value 'Y' changed to 'y' according to
/home/saulius/struct/CIF-dictionaries/cif_core.dic dictionary named
'cif_core.dic' version 2.4.1 from 2010-06-29 (17
times).

'_geom_angle_publ_flag' value 'Y' changed to 'y' according
to /home/saulius/struct/CIF-dictionaries/cif_core.dic dictionary
named 'cif_core.dic' version 2.4.1 from 2010-06-29 (23 times).

Automatic conversion script
Id: cif_fix_values 1715 2011-07-08 13:25:40Z adriana 
;
_cod_original_cell_volume 1101.37(19)
_cod_database_code 1506855

loop_
_symmetry_equiv_pos_as_xyz
'x, y, z'
'x+1/2, -y+1/2, -z'
'-x, y+1/2, -z+1/2'
'-x+1/2, -y, z+1/2'

loop_
_atom_site_label
_atom_site_type_symbol
_atom_site_fract_x
_atom_site_fract_y
_atom_site_fract_z
_atom_site_U_iso_or_equiv
_atom_site_adp_type
_atom_site_occupancy
_atom_site_calc_flag
_atom_site_refinement_flags
_atom_site_disorder_assembly
_atom_site_disorder_group
S1A S -0.670(3) -0.592(2) -0.4477(5) 0.105(3) Uani 0.369(8) d PDU A 1
S1B S -0.886(2) -0.4621(11) -0.4289(3) 0.0985(17) Uani 0.631(8) d PDU A 2
O1 O -0.4931(7) -0.3261(5) -0.70681(13) 0.0850(13) Uani 1 d . . .
N1 N -0.6775(10) -0.2623(5) -0.80532(16) 0.0694(13) Uani 1 d . . .
N2 N -0.9275(8) -0.3514(5) -0.67371(13) 0.0640(12) Uani 1 d . . .
H2B H -1.1028 -0.3533 -0.6815 0.077 Uiso 1 calc R . .
C1 C -0.9519(13) -0.4780(5) -0.78986(19) 0.0755(16) Uani 1 d . . .
H1A H -0.7868 -0.5358 -0.7936 0.113 Uiso 1 calc R . .
H1B H -1.0426 -0.4694 -0.8243 0.113 Uiso 1 calc R . .
H1C H -1.0772 -0.5223 -0.7646 0.113 Uiso 1 calc R . .
C2 C -0.8721(11) -0.3313(5) -0.76972(16) 0.0580(13) Uani 1 d . . .
H2 H -1.0420 -0.2725 -0.7684 0.070 Uiso 1 calc R . .
C3 C -0.7469(9) -0.3353(6) -0.71313(19) 0.0558(13) Uani 1 d . . .
C4 C -0.8449(12) -0.3661(6) -0.61739(17) 0.0794(17) Uani 1 d . . .
H4A H -0.8691 -0.2745 -0.5993 0.095 Uiso 1 calc R . .
H4B H -0.6480 -0.3909 -0.6158 0.095 Uiso 1 calc R . .
C5 C -1.0060(13) -0.4755(7) -0.58859(19) 0.0901(19) Uani 1 d . . .
H5A H -0.9851 -0.5667 -0.6071 0.108 Uiso 1 calc R . .
H5B H -1.2026 -0.4497 -0.5895 0.108 Uiso 1 calc R . .
C6 C -0.9160(11) -0.4927(7) -0.53069(18) 0.0702(15) Uani 1 d D . .
C7 C -1.0199(15) -0.4150(7) -0.4883(2) 0.093(2) Uani 1 d D . .
H7 H -1.1481 -0.3407 -0.4926 0.112 Uiso 1 calc R B 1
C8A C -0.918(14) -0.457(7) -0.4389(12) 0.115(14) Uani 0.369(8) d PDU A 1
H8A H -0.9721 -0.4188 -0.4058 0.138 Uiso 0.369(8) calc PR A 1
C8B C -0.680(8) -0.594(4) -0.4591(9) 0.117(9) Uani 0.631(8) d PDU A 2
H8B H -0.5595 -0.6563 -0.4410 0.140 Uiso 0.631(8) calc PR A 2
C9 C -0.7239(15) -0.5918(7) -0.5135(2) 0.091(2) Uani 1 d D . .
H9 H -0.6317 -0.6537 -0.5370 0.110 Uiso 1 calc R C 1
C10 C -0.5163(15) -0.2111(8) -0.8325(2) 0.098(2) Uani 1 d . . .

loop_
_atom_site_aniso_label
_atom_site_aniso_U_11
_atom_site_aniso_U_22
_atom_site_aniso_U_33
_atom_site_aniso_U_23
_atom_site_aniso_U_13
_atom_site_aniso_U_12
S1A 0.100(5) 0.147(8) 0.068(4) 0.025(4) -0.009(4) -0.005(5)
S1B 0.119(4) 0.124(3) 0.0517(17) 0.0062(19) -0.007(2) 0.009(3)
O1 0.0392(17) 0.142(4) 0.073(2) 0.022(2) -0.0074(18) 0.001(2)
N1 0.070(3) 0.076(3) 0.063(2) 0.018(2) -0.008(2) -0.011(3)
N2 0.040(2) 0.106(3) 0.047(2) 0.009(2) -0.0086(19) -0.004(3)
C1 0.091(4) 0.066(3) 0.070(3) -0.007(3) 0.004(3) -0.008(3)
C2 0.051(2) 0.067(3) 0.056(3) 0.010(2) -0.004(2) 0.000(3)
C3 0.044(2) 0.069(3) 0.055(3) 0.009(3) -0.007(2) 0.003(3)
C4 0.074(3) 0.110(4) 0.054(3) 0.017(3) -0.018(3) -0.022(4)
C5 0.088(4) 0.120(5) 0.062(3) 0.019(3) -0.009(3) -0.027(4)
C6 0.069(3) 0.097(4) 0.045(3) 0.008(3) -0.003(3) -0.019(4)
C7 0.094(4) 0.117(5) 0.069(4) 0.014(4) 0.005(4) 0.014(4)
C8A 0.13(3) 0.14(2) 0.07(3) 0.01(2) 0.01(2) 0.001(17)
C8B 0.151(18) 0.094(13) 0.105(19) 0.002(13) 0.006(14) -0.004(12)
C9 0.110(5) 0.100(5) 0.064(4) 0.005(3) -0.005(4) 0.014(4)
C10 0.089(4) 0.124(5) 0.080(4) 0.041(4) -0.005(4) -0.023(5)

loop_
_atom_type_symbol
_atom_type_description
_atom_type_scat_dispersion_real
_atom_type_scat_dispersion_imag
_atom_type_scat_source
C C 0.0033 0.0016 'International Tables Vol C Tables 4.2.6.8 and 6.1.1.4'
H H 0.0000 0.0000 'International Tables Vol C Tables 4.2.6.8 and 6.1.1.4'
N N 0.0061 0.0033 'International Tables Vol C Tables 4.2.6.8 and 6.1.1.4'
O O 0.0106 0.0060 'International Tables Vol C Tables 4.2.6.8 and 6.1.1.4'
S S 0.1246 0.1234 'International Tables Vol C Tables 4.2.6.8 and 6.1.1.4'

loop_
_geom_angle_atom_site_label_1
_geom_angle_atom_site_label_2
_geom_angle_atom_site_label_3
_geom_angle
_geom_angle_publ_flag
C9 S1A C8A 91.0(14) y
C7 S1B C8B 91.5(11) y
C10 N1 C2 177.4(5) y
C3 N2 C4 123.0(4) y
N1 C2 C1 111.6(4) y
N1 C2 C3 108.7(4) y
C1 C2 C3 112.4(4) y
O1 C3 N2 124.4(4) y
O1 C3 C2 120.3(4) y
N2 C3 C2 115.3(4) y
N2 C4 C5 112.9(4) y
C4 C5 C6 112.8(5) y
C7 C6 C9 111.3(5) y
C7 C6 C5 124.7(6) y
C9 C6 C5 124.0(6) y
C6 C7 C8A 113.8(19) y
C6 C7 S1B 113.4(5) y
C8A C7 S1B 2(4) y
C7 C8A S1A 110(2) y
C9 C8B S1B 109(2) y
C8B C9 C6 114.9(15) y
C8B C9 S1A 1(2) y
C6 C9 S1A 114.3(8) y

loop_
_geom_bond_atom_site_label_1
_geom_bond_atom_site_label_2
_geom_bond_distance
_geom_bond_publ_flag
S1A C9 1.648(12) y
S1A C8A 1.74(3) y
S1B C7 1.662(8) y
S1B C8B 1.74(3) y
O1 C3 1.226(5) y
N1 C10 1.129(6) y
N1 C2 1.433(6) y
N2 C3 1.311(6) y
N2 C4 1.454(5) y
C1 C2 1.504(6) y
C2 C3 1.523(6) y
C4 C5 1.462(7) y
C5 C6 1.504(7) y
C6 C7 1.367(7) y
C6 C9 1.370(8) y
C7 C8A 1.37(3) y
C8B C9 1.36(2) y
